data_1559018
loop_
_publ_author_name
'Miecznikowski, John R.'
'Jasinski, Jerry P.'
'Flaherty, Nicole F.'
'Mircovich, Emma E.'
'Smolinsky, Allison N.'
'Bertolotti, Natalia R.'

_publ_section_title
;
 <i>trans</i>-Diaquabis(<i>N</i>,<i>N</i>,<i>N</i>'-trimethylethylenediamine)nickel(II)
 dichloride
;
_journal_coeditor_code WM4136
_journal_issue 9
_journal_name_full IUCrData
_journal_page_first x201182
_journal_paper_doi 10.1107/S2414314620011827
_journal_volume 5
_journal_year 2020
_chemical_formula_iupac '[Ni (C5 H12 N2)2 (H2 O)2] Cl2'
_chemical_formula_moiety 'C10 H32 N4 Ni O2 2+, 2(Cl -)'
_chemical_formula_sum 'C10 H32 Cl2 N4 Ni O2'
_chemical_formula_weight 370.00
_chemical_name_systematic
'<i>trans</i>-Diaquabis(<i>N</i>,<i>N</i>,<i>N</i>'-trimethylethylenediamine)nickel(II) dichloride'
_space_group_crystal_system orthorhombic
_space_group_IT_number 43
_space_group_name_Hall 'F 2 -2d'
_space_group_name_H-M_alt 'F d d 2'
_atom_sites_solution_hydrogens mixed
_atom_sites_solution_primary dual
_audit_creation_method
;
Olex2 1.2
(compiled 2018.05.29 svn.r3508 for OlexSys, GUI svn.r5506)
;
_cell_angle_alpha 90
_cell_angle_beta 90
_cell_angle_gamma 90
_cell_formula_units_Z 8
_cell_length_a 24.7168(8)
_cell_length_b 16.6156(5)
_cell_length_c 8.3805(3)
_cell_measurement_reflns_used 1975
_cell_measurement_temperature 173(2)
_cell_measurement_theta_max 32.6500
_cell_measurement_theta_min 4.4640
_cell_volume 3441.7(2)
_computing_cell_refinement
;
CrysAlisPro (Rigaku OD, 2020)
;
_computing_data_collection
;
CrysAlisPro (Rigaku OD, 2020)
;
_computing_data_reduction
;
CrysAlisPro (Rigaku OD, 2020)
;
_computing_molecular_graphics
;
<i>OLEX2</i> (Dolomanov <i>et al.</i>,  2009)
;
_computing_publication_material
;
<i>OLEX2</i> (Dolomanov <i>et al.</i>,  2009)
;
_computing_structure_refinement
;
ShelXL (Sheldrick, 2015b)
;
_computing_structure_solution
;
ShelXT (Sheldrick, 2015a)
;
_diffrn_ambient_temperature 173(2)
_diffrn_detector 'CCD plate'
_diffrn_detector_area_resol_mean 16.0416
_diffrn_measured_fraction_theta_full 0.993
_diffrn_measured_fraction_theta_max 0.916
_diffrn_measurement_device 'four-circle diffractometer'
_diffrn_measurement_device_type 'Rigaku Oxford Diffraction Gemini Eos'
_diffrn_measurement_method '\w scans'
_diffrn_radiation_monochromator graphite
_diffrn_radiation_probe x-ray
_diffrn_radiation_type MoK\a
_diffrn_radiation_wavelength 0.71073
_diffrn_reflns_av_R_equivalents 0.0184
_diffrn_reflns_av_unetI/netI 0.0278
_diffrn_reflns_limit_h_max 22
_diffrn_reflns_limit_h_min -36
_diffrn_reflns_limit_k_max 23
_diffrn_reflns_limit_k_min -13
_diffrn_reflns_limit_l_max 5
_diffrn_reflns_limit_l_min -12
_diffrn_reflns_number 3481
_diffrn_reflns_theta_full 25.242
_diffrn_reflns_theta_max 32.596
_diffrn_reflns_theta_min 3.678
_diffrn_source 'fine-focus sealed X-ray tube'
_exptl_absorpt_coefficient_mu 1.442
_exptl_absorpt_correction_T_max 1.00000
_exptl_absorpt_correction_T_min 0.71797
_exptl_absorpt_correction_type multi-scan
_exptl_absorpt_process_details
;
(<i>CrysAlisPro</i>; Rigaku OD, 2020)
;
_exptl_crystal_colour 'clear light blue'
_exptl_crystal_density_diffrn 1.428
_exptl_crystal_description plate
_exptl_crystal_F_000 1584
_exptl_crystal_size_max 0.38
_exptl_crystal_size_mid 0.22
_exptl_crystal_size_min 0.12
_refine_diff_density_max 0.451
_refine_diff_density_min -0.277
_refine_ls_abs_structure_details
;
Classical Flack method (Flack, 1983) preferred over Parsons because s.u.
lower
;
_refine_ls_abs_structure_Flack 0.011(14)
_refine_ls_extinction_method none
_refine_ls_goodness_of_fit_ref 1.032
_refine_ls_hydrogen_treatment mixed
_refine_ls_matrix_type full
_refine_ls_number_parameters 98
_refine_ls_number_reflns 1940
_refine_ls_number_restraints 1
_refine_ls_restrained_S_all 1.032
_refine_ls_R_factor_all 0.0267
_refine_ls_R_factor_gt 0.0250
_refine_ls_shift/su_max 0.001
_refine_ls_shift/su_mean 0.000
_refine_ls_structure_factor_coef Fsqd
_refine_ls_weighting_details 'w=1/[\s^2^(Fo^2^)+(0.0416P)^2^] where P=(Fo^2^+2Fc^2^)/3'
_refine_ls_weighting_scheme calc
_refine_ls_wR_factor_gt 0.0627
_refine_ls_wR_factor_ref 0.0636
_reflns_number_gt 1866
_reflns_number_total 1940
_reflns_threshold_expression 'I > 2\s(I)'
_cod_data_source_file wm4136sup1.cif
_cod_data_source_block I
_cod_original_cell_volume 3441.75(19)
_cod_database_code 1559018
_shelx_space_group_comment
;
The symmetry employed for this shelxl refinement is uniquely defined
by the following loop, which should always be used as a source of
symmetry information in preference to the above space-group names.
They are only intended as comments.
;
_shelx_estimated_absorpt_t_min 0.610
_shelx_estimated_absorpt_t_max 0.846

loop_
_space_group_symop_operation_xyz
'x, y, z'
'-x, -y, z'
'x+1/4, -y+1/4, z+1/4'
'-x+1/4, y+1/4, z+1/4'
'x, y+1/2, z+1/2'
'-x, -y+1/2, z+1/2'
'x+1/4, -y+3/4, z+3/4'
'-x+1/4, y+3/4, z+3/4'
'x+1/2, y, z+1/2'
'-x+1/2, -y, z+1/2'
'x+3/4, -y+1/4, z+3/4'
'-x+3/4, y+1/4, z+3/4'
'x+1/2, y+1/2, z'
'-x+1/2, -y+1/2, z'
'x+3/4, -y+3/4, z+1/4'
'-x+3/4, y+3/4, z+1/4'

loop_
_atom_site_type_symbol
_atom_site_label
_atom_site_fract_x
_atom_site_fract_y
_atom_site_fract_z
_atom_site_U_iso_or_equiv
_atom_site_adp_type
_atom_site_calc_flag
_atom_site_occupancy
_atom_site_disorder_assembly
_atom_site_disorder_group
Ni Ni1 0.250000 0.750000 0.50037(3) 0.01242(9) Uani d 1 . .
O O1 0.32782(6) 0.69655(9) 0.4955(2) 0.0176(3) Uani d 1 . .
N N1 0.21604(8) 0.66367(11) 0.6707(2) 0.0168(3) Uani d 1 . .
N N2 0.22374(8) 0.66391(11) 0.3297(2) 0.0178(4) Uani d 1 . .
H H2 0.190094 0.686465 0.280789 0.021 Uiso calc 1 . .
C C1 0.17897(9) 0.61499(13) 0.5691(3) 0.0220(4) Uani d 1 . .
H H1C 0.146266 0.646888 0.543559 0.026 Uiso calc 1 . .
H H1D 0.167461 0.566293 0.628112 0.026 Uiso calc 1 . .
C C2 0.20698(10) 0.59057(13) 0.4165(3) 0.0218(4) Uani d 1 . .
H H2A 0.239070 0.557186 0.441324 0.026 Uiso calc 1 . .
H H2B 0.182077 0.558369 0.349569 0.026 Uiso calc 1 . .
C C3 0.25933(11) 0.64123(16) 0.1951(3) 0.0259(5) Uani d 1 . .
H H3A 0.273671 0.689984 0.144676 0.039 Uiso calc 1 . .
H H3B 0.238542 0.610325 0.116619 0.039 Uiso calc 1 . .
H H3C 0.289369 0.608359 0.234850 0.039 Uiso calc 1 . .
C C4 0.18262(11) 0.69845(14) 0.8001(3) 0.0247(4) Uani d 1 . .
H H4A 0.206073 0.726192 0.876681 0.037 Uiso calc 1 . .
H H4B 0.162891 0.655298 0.854570 0.037 Uiso calc 1 . .
H H4C 0.156786 0.736879 0.754674 0.037 Uiso calc 1 . .
C C5 0.25562(9) 0.60896(13) 0.7464(3) 0.0216(4) Uani d 1 . .
H H5A 0.274396 0.577959 0.663706 0.032 Uiso calc 1 . .
H H5B 0.236689 0.572070 0.818502 0.032 Uiso calc 1 . .
H H5C 0.282020 0.640596 0.807014 0.032 Uiso calc 1 . .
Cl Cl1 0.39455(2) 0.76479(3) 0.21560(8) 0.02448(13) Uani d 1 . .
H H1A 0.3323(12) 0.6516(18) 0.495(5) 0.026(7) Uiso d 1 . .
H H1B 0.3469(19) 0.720(2) 0.424(5) 0.049(11) Uiso d 1 . .

loop_
_atom_site_aniso_label
_atom_site_aniso_U_11
_atom_site_aniso_U_22
_atom_site_aniso_U_33
_atom_site_aniso_U_12
_atom_site_aniso_U_13
_atom_site_aniso_U_23
Ni1 0.01210(15) 0.01247(14) 0.01270(14) 0.00142(12) 0.000 0.000
O1 0.0163(6) 0.0152(6) 0.0213(7) 0.0030(5) 0.0004(7) -0.0003(6)
N1 0.0184(9) 0.0149(7) 0.0172(8) 0.0004(6) 0.0018(7) 0.0014(6)
N2 0.0180(9) 0.0181(8) 0.0173(8) 0.0037(7) -0.0023(7) -0.0020(7)
C1 0.0193(10) 0.0191(9) 0.0274(10) -0.0050(8) 0.0010(9) 0.0010(9)
C2 0.0223(10) 0.0162(8) 0.0270(11) -0.0012(8) -0.0050(9) -0.0036(8)
C3 0.0315(12) 0.0275(11) 0.0187(10) 0.0038(10) -0.0005(10) -0.0054(9)
C4 0.0287(12) 0.0233(10) 0.0220(9) 0.0038(9) 0.0081(9) 0.0024(8)
C5 0.0237(10) 0.0191(9) 0.0219(10) 0.0026(7) -0.0004(10) 0.0064(9)
Cl1 0.0205(2) 0.0189(2) 0.0340(3) -0.00289(18) 0.0101(2) -0.0041(2)

loop_
_atom_type_symbol
_atom_type_description
_atom_type_scat_dispersion_real
_atom_type_scat_dispersion_imag
_atom_type_scat_source
C C 0.0033 0.0016 'International Tables Vol C Tables 4.2.6.8 and 6.1.1.4'
H H 0.0000 0.0000 'International Tables Vol C Tables 4.2.6.8 and 6.1.1.4'
Cl Cl 0.1484 0.1585 'International Tables Vol C Tables 4.2.6.8 and 6.1.1.4'
N N 0.0061 0.0033 'International Tables Vol C Tables 4.2.6.8 and 6.1.1.4'
Ni Ni 0.3393 1.1124 'International Tables Vol C Tables 4.2.6.8 and 6.1.1.4'
O O 0.0106 0.0060 'International Tables Vol C Tables 4.2.6.8 and 6.1.1.4'

loop_
_geom_angle_atom_site_label_1
_geom_angle_atom_site_label_2
_geom_angle_atom_site_label_3
_geom_angle_site_symmetry_1
_geom_angle_site_symmetry_3
_geom_angle
_geom_angle_publ_flag
O1 Ni1 O1 14_565 . 177.80(10) ?
O1 Ni1 N1 . . 94.93(7) ?
O1 Ni1 N1 14_565 14_565 94.93(7) ?
O1 Ni1 N1 14_565 . 86.51(7) ?
O1 Ni1 N1 . 14_565 86.51(7) ?
O1 Ni1 N2 14_565 . 89.54(7) ?
O1 Ni1 N2 14_565 14_565 88.98(7) ?
O1 Ni1 N2 . 14_565 89.54(7) ?
O1 Ni1 N2 . . 88.98(7) ?
N1 Ni1 N1 14_565 . 98.69(10) ?
N2 Ni1 N1 . 14_565 175.26(8) ?
N2 Ni1 N1 . . 83.15(7) ?
N2 Ni1 N1 14_565 . 175.26(8) ?
N2 Ni1 N1 14_565 14_565 83.15(7) ?
N2 Ni1 N2 . 14_565 95.36(11) ?
Ni1 O1 H1A . . 123(2) ?
Ni1 O1 H1B . . 109(3) ?
H1A O1 H1B . . 111(4) ?
C1 N1 Ni1 . . 102.65(14) ?
C4 N1 Ni1 . . 115.81(13) ?
C4 N1 C1 . . 106.69(19) ?
C5 N1 Ni1 . . 115.38(14) ?
C5 N1 C1 . . 108.56(17) ?
C5 N1 C4 . . 107.15(18) ?
Ni1 N2 H2 . . 106.1 ?
C2 N2 Ni1 . . 108.00(13) ?
C2 N2 H2 . . 106.1 ?
C2 N2 C3 . . 109.40(18) ?
C3 N2 Ni1 . . 120.21(16) ?
C3 N2 H2 . . 106.1 ?
N1 C1 H1C . . 109.6 ?
N1 C1 H1D . . 109.6 ?
N1 C1 C2 . . 110.35(18) ?
H1C C1 H1D . . 108.1 ?
C2 C1 H1C . . 109.6 ?
C2 C1 H1D . . 109.6 ?
N2 C2 C1 . . 108.91(16) ?
N2 C2 H2A . . 109.9 ?
N2 C2 H2B . . 109.9 ?
C1 C2 H2A . . 109.9 ?
C1 C2 H2B . . 109.9 ?
H2A C2 H2B . . 108.3 ?
N2 C3 H3A . . 109.5 ?
N2 C3 H3B . . 109.5 ?
N2 C3 H3C . . 109.5 ?
H3A C3 H3B . . 109.5 ?
H3A C3 H3C . . 109.5 ?
H3B C3 H3C . . 109.5 ?
N1 C4 H4A . . 109.5 ?
N1 C4 H4B . . 109.5 ?
N1 C4 H4C . . 109.5 ?
H4A C4 H4B . . 109.5 ?
H4A C4 H4C . . 109.5 ?
H4B C4 H4C . . 109.5 ?
N1 C5 H5A . . 109.5 ?
N1 C5 H5B . . 109.5 ?
N1 C5 H5C . . 109.5 ?
H5A C5 H5B . . 109.5 ?
H5A C5 H5C . . 109.5 ?
H5B C5 H5C . . 109.5 ?

loop_
_geom_bond_atom_site_label_1
_geom_bond_atom_site_label_2
_geom_bond_site_symmetry_2
_geom_bond_distance
_geom_bond_publ_flag
Ni1 O1 14_565 2.1189(15) ?
Ni1 O1 . 2.1189(15) ?
Ni1 N1 14_565 2.1906(18) ?
Ni1 N1 . 2.1906(18) ?
Ni1 N2 . 2.1245(18) ?
Ni1 N2 14_565 2.1245(18) ?
O1 H1A . 0.75(3) ?
O1 H1B . 0.85(4) ?
N1 C1 . 1.489(3) ?
N1 C4 . 1.481(3) ?
N1 C5 . 1.478(3) ?
N2 H2 . 1.0000 ?
N2 C2 . 1.479(3) ?
N2 C3 . 1.479(3) ?
C1 H1C . 0.9900 ?
C1 H1D . 0.9900 ?
C1 C2 . 1.509(3) ?
C2 H2A . 0.9900 ?
C2 H2B . 0.9900 ?
C3 H3A . 0.9800 ?
C3 H3B . 0.9800 ?
C3 H3C . 0.9800 ?
C4 H4A . 0.9800 ?
C4 H4B . 0.9800 ?
C4 H4C . 0.9800 ?
C5 H5A . 0.9800 ?
C5 H5B . 0.9800 ?
C5 H5C . 0.9800 ?

loop_
_geom_hbond_atom_site_label_D
_geom_hbond_atom_site_label_H
_geom_hbond_atom_site_label_A
_geom_hbond_site_symmetry_A
_geom_hbond_distance_DH
_geom_hbond_distance_HA
_geom_hbond_distance_DA
_geom_hbond_angle_DHA
_geom_hbond_publ_flag
N2 H2 Cl1 14_565 1.00 2.31 3.296(2) 169.1 yes
O1 H1A Cl1 16_545 0.75(3) 2.36(3) 3.1065(16) 172(4) yes
O1 H1B Cl1 . 0.85(4) 2.24(5) 3.0836(19) 172(4) yes

loop_
_geom_torsion_atom_site_label_1
_geom_torsion_atom_site_label_2
_geom_torsion_atom_site_label_3
_geom_torsion_atom_site_label_4
_geom_torsion_site_symmetry_1
_geom_torsion_site_symmetry_2
_geom_torsion_site_symmetry_3
_geom_torsion_site_symmetry_4
_geom_torsion
_geom_torsion_publ_flag
Ni1 N1 C1 C2 . . . . 46.67(19) ?
Ni1 N2 C2 C1 . . . . 37.8(2) ?
N1 C1 C2 N2 . . . . -59.4(2) ?
C3 N2 C2 C1 . . . . 170.25(19) ?
C4 N1 C1 C2 . . . . 168.89(17) ?
C5 N1 C1 C2 . . . . -75.9(2) ?

_cod_database_fobs_code 1559018
